data_7160125
loop_
_publ_author_name
'Ghosh, Kingkar'
'Ghosh, Narendra Nath'
'Choudhury, Prasun'
'Bhattacharjee, Subham'
'Saha, Rajat'
'Deb, Mayukh'
'Biswas, Kinkar'

_publ_section_title
;
 A benzimidazole-based Cu(ii) complex catalyzed site-selective C--H
 sulfenylation of imidazo-[1,2-a]pyridines using CS2 as a sulfur source
;
_journal_issue 38
_journal_name_full 'Organic &amp; Biomolecular Chemistry'
_journal_page_first 7791
_journal_page_last 7800
_journal_paper_doi 10.1039/D4OB00868E
_journal_volume 22
_journal_year 2024
_chemical_formula_moiety 'C44 H56 Cl7 Cu4 N8'
_chemical_formula_sum 'C44 H56 Cl7 Cu4 N8'
_chemical_formula_weight 1199.27
_space_group_crystal_system monoclinic
_space_group_IT_number 14
_space_group_name_Hall '-P 2yn'
_space_group_name_H-M_alt 'P 1 21/n 1'
_atom_sites_solution_hydrogens geom
_audit_creation_method SHELXL-2018/3
_audit_update_record
;
2024-04-15 deposited with the CCDC.	2024-08-30 downloaded from the CCDC.
;
_cell_angle_alpha 90
_cell_angle_beta 90
_cell_angle_gamma 90
_cell_formula_units_Z 4
_cell_length_a 12.1373(11)
_cell_length_b 21.089(3)
_cell_length_c 20.202(2)
_cell_measurement_reflns_used 3514
_cell_measurement_temperature 293(2)
_cell_measurement_theta_max 52.273
_cell_measurement_theta_min 3.026
_cell_volume 5171.0(10)
_computing_cell_refinement 'SAINT (Bruker, 2008)'
_computing_data_collection 'APEX2 (Bruker, 2008)'
_computing_data_reduction 'SAINT (Bruker, 2008)'
_computing_molecular_graphics 'PLATON (Spek, 2009) and ORTEP (Farrugia, 1997)'
_computing_publication_material 'SHELXL-2018/3 (Sheldrick, 2015)'
_computing_structure_refinement 'SHELXL-2018/3 (Sheldrick, 2018)'
_computing_structure_solution 'SHELXT 2014/5 (Sheldrick, 2014)'
_diffrn_ambient_temperature 293(2)
_diffrn_measured_fraction_theta_full 0.600
_diffrn_measured_fraction_theta_max 0.600
_diffrn_measurement_device_type 'Bruker APEX-II CCD'
_diffrn_measurement_method '\w scan'
_diffrn_radiation_type CuK\a
_diffrn_radiation_wavelength 1.54016
_diffrn_reflns_av_R_equivalents 0.0544
_diffrn_reflns_av_unetI/netI 0.1014
_diffrn_reflns_Laue_measured_fraction_full 0.600
_diffrn_reflns_Laue_measured_fraction_max 0.600
_diffrn_reflns_limit_h_max 11
_diffrn_reflns_limit_h_min -12
_diffrn_reflns_limit_k_max 21
_diffrn_reflns_limit_k_min -14
_diffrn_reflns_limit_l_max 18
_diffrn_reflns_limit_l_min -20
_diffrn_reflns_number 5769
_diffrn_reflns_point_group_measured_fraction_full 0.600
_diffrn_reflns_point_group_measured_fraction_max 0.600
_diffrn_reflns_theta_full 52.273
_diffrn_reflns_theta_max 52.273
_diffrn_reflns_theta_min 3.026
_exptl_absorpt_coefficient_mu 5.379
_exptl_absorpt_correction_T_max 0.7446
_exptl_absorpt_correction_T_min 0.5644
_exptl_absorpt_correction_type multi-scan
_exptl_absorpt_process_details
;
 SADABS 2016/2: Krause, L., Herbst-Irmer, R., Sheldrick G.M. & Stalke D.,
 J. Appl. Cryst. 48 (2015) 3-10
;
_exptl_crystal_colour 'Brownish yellow'
_exptl_crystal_density_diffrn 1.540
_exptl_crystal_description Needle
_exptl_crystal_F_000 2444
_exptl_crystal_size_max 0.14
_exptl_crystal_size_mid 0.10
_exptl_crystal_size_min 0.08
_exptl_transmission_factor_max 0.650
_exptl_transmission_factor_min 0.564
_refine_diff_density_max 1.073
_refine_diff_density_min -1.584
_refine_diff_density_rms 0.257
_refine_ls_extinction_coef 0.0041(4)
_refine_ls_extinction_expression Fc^*^=kFc[1+0.001xFc^2^\l^3^/sin(2\q)]^-1/4^
_refine_ls_extinction_method 'SHELXL-2018/3 (Sheldrick 2018)'
_refine_ls_goodness_of_fit_ref 1.209
_refine_ls_hydrogen_treatment constr
_refine_ls_matrix_type full
_refine_ls_number_parameters 564
_refine_ls_number_reflns 3514
_refine_ls_number_restraints 49
_refine_ls_restrained_S_all 1.202
_refine_ls_R_factor_all 0.1052
_refine_ls_R_factor_gt 0.0851
_refine_ls_shift/su_max 0.002
_refine_ls_shift/su_mean 0.000
_refine_ls_structure_factor_coef Fsqd
_refine_ls_weighting_details 'w=1/[\s^2^(Fo^2^)+(0.1293P)^2^+20.0451P] where P=(Fo^2^+2Fc^2^)/3'
_refine_ls_weighting_scheme calc
_refine_ls_wR_factor_gt 0.2250
_refine_ls_wR_factor_ref 0.2453
_reflns_Friedel_coverage 0.000
_reflns_number_gt 2859
_reflns_number_total 3514
_reflns_threshold_expression 'I > 2\s(I)'
_cod_data_source_file d4ob00868e2.cif
_cod_data_source_block shelx
_cod_depositor_comments 'Adding full bibliography for 7160125--7160126.cif.'
_cod_original_sg_symbol_H-M 'P 21/n'
_cod_database_code 7160125
_shelx_shelxl_version_number 2018/3
_shelx_space_group_comment
;
The symmetry employed for this shelxl refinement is uniquely defined
by the following loop, which should always be used as a source of
symmetry information in preference to the above space-group names.
They are only intended as comments.
;

loop_
_space_group_symop_operation_xyz
'x, y, z'
'-x+1/2, y+1/2, -z+1/2'
'-x, -y, -z'
'x-1/2, -y-1/2, z-1/2'

loop_
_atom_site_label
_atom_site_type_symbol
_atom_site_fract_x
_atom_site_fract_y
_atom_site_fract_z
_atom_site_U_iso_or_equiv
_atom_site_adp_type
_atom_site_occupancy
_atom_site_site_symmetry_order
_atom_site_calc_flag
_atom_site_refinement_flags_posn
_atom_site_refinement_flags_adp
_atom_site_refinement_flags_occupancy
_atom_site_disorder_assembly
_atom_site_disorder_group
Cu1 Cu -0.63104(14) -0.26950(9) 0.39482(10) 0.0132(7) Uani 1 1 d . . . . .
Cu2 Cu -0.39399(15) -0.28454(9) 0.45231(11) 0.0144(7) Uani 1 1 d . . . . .
Cu3 Cu -0.47027(14) -0.36710(9) 0.33162(10) 0.0116(7) Uani 1 1 d . . . . .
Cu4 Cu -0.42678(15) -0.22197(9) 0.31457(11) 0.0148(7) Uani 1 1 d . . . . .
Cl1 Cl -0.4122(3) -0.3091(2) 0.2358(2) 0.0339(12) Uani 1 1 d . . . . .
Cl2 Cl -0.6096(3) -0.17507(19) 0.3328(2) 0.0357(12) Uani 1 1 d . . . . .
Cl3 Cl -0.5636(3) -0.2673(2) 0.5077(2) 0.0393(13) Uani 1 1 d . . . . .
Cl4 Cl -0.6574(3) -0.3794(2) 0.3618(3) 0.0439(14) Uani 1 1 d . . . . .
Cl5 Cl -0.3297(3) -0.3877(2) 0.4151(2) 0.0331(12) Uani 1 1 d . . . . .
Cl6 Cl -0.3007(3) -0.1946(2) 0.4009(2) 0.0344(12) Uani 1 1 d . . . . .
Cl7 Cl -0.4786(8) -0.2867(5) 0.3738(6) 0.137(4) Uani 1 1 d . . . . .
N1 N -0.7892(10) -0.2584(6) 0.4110(7) 0.025(3) Uani 1 1 d . . . . .
N2 N -0.9703(11) -0.2762(7) 0.3959(8) 0.035(4) Uani 1 1 d . . . . .
N3 N -0.3091(10) -0.2856(6) 0.5334(7) 0.028(4) Uani 1 1 d . . . . .
N4 N -0.2088(11) -0.3220(8) 0.6183(7) 0.037(4) Uani 1 1 d . . . . .
N5 N -0.4648(9) -0.4496(7) 0.2887(7) 0.032(4) Uani 1 1 d . . . . .
N6 N -0.4475(11) -0.5273(7) 0.2125(7) 0.034(4) Uani 1 1 d . . . . .
N7 N -0.3752(12) -0.1598(6) 0.2520(9) 0.035(4) Uani 1 1 d . U . . .
N8 N -0.3122(11) -0.1178(8) 0.1553(8) 0.038(4) Uani 1 1 d . . . . .
C1 C -0.8504(14) -0.2286(8) 0.4595(10) 0.031(5) Uani 1 1 d . . . . .
C2 C -0.8125(14) -0.1910(9) 0.5138(10) 0.041(5) Uani 1 1 d . . . . .
H2 H -0.738134 -0.182030 0.519670 0.049 Uiso 1 1 calc R U . . .
C3 C -0.8923(13) -0.1684(9) 0.5578(9) 0.039(5) Uani 1 1 d . . . . .
H3 H -0.870267 -0.144678 0.594310 0.046 Uiso 1 1 calc R U . . .
C4 C -0.9999(13) -0.1800(10) 0.5485(10) 0.045(5) Uani 1 1 d . . . . .
H4 H -1.049527 -0.163205 0.578909 0.054 Uiso 1 1 calc R U . . .
C5 C -1.0429(14) -0.2163(9) 0.4952(11) 0.039(5) Uani 1 1 d . . . . .
H5 H -1.117625 -0.224337 0.489422 0.046 Uiso 1 1 calc R U . . .
C6 C -0.9596(13) -0.2391(8) 0.4513(10) 0.030(5) Uani 1 1 d . . . . .
C7 C -0.8686(15) -0.2892(9) 0.3743(10) 0.038(5) Uani 1 1 d . . . . .
H7 H -0.853237 -0.315815 0.338834 0.045 Uiso 1 1 calc R U . . .
C8 C -1.0697(13) -0.3133(9) 0.3720(10) 0.043(5) Uani 1 1 d . . . . .
H8A H -1.049730 -0.357519 0.366770 0.051 Uiso 1 1 calc R U . . .
H8B H -1.127708 -0.310786 0.404980 0.051 Uiso 1 1 calc R U . . .
C9 C -1.1122(16) -0.2878(9) 0.3068(10) 0.040(5) Uani 1 1 d . . . . .
H9A H -1.185717 -0.304444 0.299573 0.048 Uiso 1 1 calc R U . . .
H9B H -1.118208 -0.242077 0.310243 0.048 Uiso 1 1 calc R U . . .
C10 C -1.0433(14) -0.3033(9) 0.2481(11) 0.042(6) Uani 1 1 d . . . . .
H10A H -1.017476 -0.346656 0.252201 0.050 Uiso 1 1 calc R U . . .
H10B H -0.979149 -0.275875 0.248099 0.050 Uiso 1 1 calc R U . . .
C11 C -1.1041(16) -0.2960(10) 0.1806(11) 0.052(6) Uani 1 1 d . . . . .
H11A H -1.054782 -0.306722 0.145150 0.078 Uiso 1 1 calc R U . . .
H11B H -1.166722 -0.323803 0.179513 0.078 Uiso 1 1 calc R U . . .
H11C H -1.128348 -0.252933 0.175406 0.078 Uiso 1 1 calc R U . . .
C12 C -0.2978(12) -0.2374(8) 0.5812(9) 0.030(5) Uani 1 1 d . . . . .
C13 C -0.2338(12) -0.2594(9) 0.6336(10) 0.035(5) Uani 1 1 d . . . . .
C14 C -0.2124(12) -0.2207(9) 0.6886(9) 0.035(5) Uani 1 1 d . . . . .
H14 H -0.174049 -0.236144 0.725010 0.042 Uiso 1 1 calc R U . . .
C15 C -0.2485(13) -0.1615(9) 0.6871(10) 0.037(4) Uani 1 1 d . U . . .
H15 H -0.233300 -0.135007 0.722675 0.045 Uiso 1 1 calc R U . . .
C16 C -0.3082(14) -0.1379(10) 0.6342(10) 0.045(5) Uani 1 1 d . . . . .
H16 H -0.329546 -0.095516 0.634528 0.054 Uiso 1 1 calc R U . . .
C17 C -0.3372(14) -0.1757(9) 0.5806(10) 0.037(5) Uani 1 1 d . U . . .
H17 H -0.380758 -0.160453 0.546259 0.045 Uiso 1 1 calc R U . . .
C18 C -0.2514(13) -0.3353(9) 0.5584(9) 0.035(5) Uani 1 1 d . . . . .
H18 H -0.242284 -0.373872 0.536736 0.042 Uiso 1 1 calc R U . . .
C19 C -0.1503(15) -0.3713(11) 0.6611(11) 0.057(7) Uani 1 1 d . . . . .
H19A H -0.104464 -0.397341 0.632598 0.068 Uiso 1 1 calc R U . . .
H19B H -0.101963 -0.349406 0.691679 0.068 Uiso 1 1 calc R U . . .
C20 C -0.223(2) -0.4129(11) 0.6989(13) 0.069(8) Uani 1 1 d . . . . .
H20A H -0.274924 -0.430773 0.667778 0.083 Uiso 1 1 calc R U . . .
H20B H -0.264483 -0.385957 0.728600 0.083 Uiso 1 1 calc R U . . .
C21 C -0.177(2) -0.4704(12) 0.7423(14) 0.079(7) Uani 1 1 d . U . . .
H21A H -0.128472 -0.454002 0.776166 0.094 Uiso 1 1 calc R U . . .
H21B H -0.238841 -0.490930 0.764332 0.094 Uiso 1 1 calc R U . . .
C22 C -0.121(3) -0.5152(16) 0.7045(19) 0.121(11) Uiso 1 1 d . . . . .
H22A H -0.095373 -0.548809 0.732664 0.182 Uiso 1 1 calc R U . . .
H22B H -0.169424 -0.532330 0.671456 0.182 Uiso 1 1 calc R U . . .
H22C H -0.059067 -0.495405 0.683288 0.182 Uiso 1 1 calc R U . . .
C23 C -0.4776(14) -0.5103(7) 0.3196(9) 0.026(4) Uani 1 1 d . . . . .
C24 C -0.4673(12) -0.5570(7) 0.2727(9) 0.026(4) Uani 1 1 d . . . . .
C25 C -0.4787(13) -0.6186(9) 0.2891(10) 0.037(5) Uani 1 1 d . . . . .
H25 H -0.470189 -0.649998 0.257180 0.045 Uiso 1 1 calc R U . . .
C26 C -0.5029(13) -0.6344(8) 0.3530(11) 0.034(5) Uani 1 1 d . . . . .
H26 H -0.513347 -0.676811 0.364118 0.040 Uiso 1 1 calc R U . . .
C27 C -0.5122(13) -0.5870(7) 0.4030(10) 0.031(5) Uani 1 1 d . . . . .
H27 H -0.524874 -0.598464 0.446754 0.038 Uiso 1 1 calc R U . . .
C28 C -0.5023(12) -0.5234(8) 0.3858(9) 0.031(5) Uani 1 1 d . . . . .
H28 H -0.511680 -0.491237 0.416800 0.037 Uiso 1 1 calc R U . . .
C29 C -0.4423(12) -0.4636(8) 0.2267(9) 0.029(4) Uani 1 1 d . U . . .
H29 H -0.424384 -0.433111 0.195220 0.035 Uiso 1 1 calc R U . . .
C30 C -0.4283(14) -0.5574(9) 0.1490(9) 0.035(5) Uani 1 1 d . . . . .
H30A H -0.393046 -0.598151 0.155582 0.042 Uiso 1 1 calc R U . . .
H30B H -0.379497 -0.531164 0.122571 0.042 Uiso 1 1 calc R U . . .
C31 C -0.5385(16) -0.5667(10) 0.1119(11) 0.051(6) Uani 1 1 d . . . . .
H31A H -0.588539 -0.589656 0.140725 0.061 Uiso 1 1 calc R U . . .
H31B H -0.525002 -0.593202 0.073486 0.061 Uiso 1 1 calc R U . . .
C32 C -0.5969(17) -0.5050(11) 0.0885(12) 0.066(7) Uani 1 1 d . . . . .
H32A H -0.617271 -0.479902 0.126801 0.079 Uiso 1 1 calc R U . . .
H32B H -0.545947 -0.480141 0.062056 0.079 Uiso 1 1 calc R U . . .
C33 C -0.697(2) -0.5187(15) 0.0486(14) 0.111(12) Uani 1 1 d . . . . .
H33A H -0.730836 -0.479498 0.035089 0.166 Uiso 1 1 calc R U . . .
H33B H -0.677309 -0.542774 0.010100 0.166 Uiso 1 1 calc R U . . .
H33C H -0.748594 -0.542534 0.074810 0.166 Uiso 1 1 calc R U . . .
C34 C -0.3617(13) -0.0955(10) 0.2595(10) 0.037(5) Uani 1 1 d . . . . .
C35 C -0.3233(12) -0.0678(8) 0.2015(10) 0.029(5) Uani 1 1 d . . . . .
C36 C -0.3015(14) -0.0020(10) 0.1954(12) 0.053(6) Uani 1 1 d . . . . .
H36 H -0.276642 0.015593 0.155938 0.063 Uiso 1 1 calc R U . . .
C37 C -0.3186(14) 0.0333(10) 0.2493(11) 0.041(5) Uani 1 1 d . U . . .
H37 H -0.302107 0.076310 0.247765 0.049 Uiso 1 1 calc R U . . .
C38 C -0.3605(14) 0.0076(9) 0.3084(11) 0.047(6) Uani 1 1 d . . . . .
H38 H -0.374395 0.034511 0.343880 0.056 Uiso 1 1 calc R U . . .
C39 C -0.3822(14) -0.0577(9) 0.3154(11) 0.040(5) Uani 1 1 d . . . . .
H39 H -0.408520 -0.074788 0.354831 0.047 Uiso 1 1 calc R U . . .
C40 C -0.3468(13) -0.1706(9) 0.1879(12) 0.040(6) Uani 1 1 d . . . . .
H40 H -0.350762 -0.210366 0.168093 0.048 Uiso 1 1 calc R U . . .
C41 C -0.2793(18) -0.1156(10) 0.0876(11) 0.057(6) Uani 1 1 d . . . . .
H41A H -0.250848 -0.156595 0.074040 0.068 Uiso 1 1 calc R U . . .
H41B H -0.221520 -0.084313 0.081681 0.068 Uiso 1 1 calc R U . . .
C42 C -0.383(2) -0.0974(14) 0.0438(13) 0.090(8) Uani 1 1 d D U . . .
H42A H -0.428930 -0.134959 0.039859 0.107 Uiso 1 1 calc R U . . .
H42B H -0.425706 -0.066230 0.068280 0.107 Uiso 1 1 calc R U . . .
C43 C -0.366(3) -0.0721(16) -0.0235(14) 0.127(12) Uani 1 1 d D U . . .
H43A H -0.436291 -0.069091 -0.046193 0.152 Uiso 1 1 calc R U . . .
H43B H -0.319241 -0.100789 -0.048326 0.152 Uiso 1 1 calc R U . . .
C44 C -0.314(3) -0.0088(13) -0.0204(16) 0.152(19) Uani 1 1 d . . . . .
H44A H -0.303448 0.007022 -0.064438 0.227 Uiso 1 1 calc R U . . .
H44B H -0.361110 0.019614 0.003744 0.227 Uiso 1 1 calc R U . . .
H44C H -0.244283 -0.012023 0.001615 0.227 Uiso 1 1 calc R U . . .

loop_
_atom_site_aniso_label
_atom_site_aniso_U_11
_atom_site_aniso_U_22
_atom_site_aniso_U_33
_atom_site_aniso_U_23
_atom_site_aniso_U_13
_atom_site_aniso_U_12
Cu1 0.0118(11) 0.0150(13) 0.0127(15) 0.0037(10) 0.0016(10) 0.0015(8)
Cu2 0.0133(11) 0.0205(13) 0.0094(14) -0.0003(10) 0.0004(10) -0.0011(8)
Cu3 0.0147(11) 0.0100(13) 0.0103(15) -0.0001(9) 0.0022(10) 0.0011(8)
Cu4 0.0185(12) 0.0118(13) 0.0141(15) 0.0048(9) 0.0017(11) -0.0028(8)
Cl1 0.047(2) 0.032(3) 0.023(3) 0.000(2) 0.008(2) -0.0064(19)
Cl2 0.033(2) 0.031(3) 0.043(3) 0.012(2) -0.002(2) 0.0006(17)
Cl3 0.032(2) 0.055(3) 0.031(3) 0.001(2) 0.000(2) 0.0110(19)
Cl4 0.030(2) 0.033(3) 0.069(4) -0.009(3) 0.002(3) 0.0009(18)
Cl5 0.037(2) 0.034(3) 0.029(3) -0.004(2) -0.003(2) 0.0045(18)
Cl6 0.030(2) 0.039(3) 0.034(3) 0.002(2) -0.004(2) -0.0072(18)
Cl7 0.114(6) 0.172(10) 0.124(9) -0.020(7) -0.009(7) -0.008(6)
N1 0.033(7) 0.023(8) 0.020(9) -0.004(7) 0.001(8) 0.005(6)
N2 0.026(8) 0.053(11) 0.025(11) -0.010(8) 0.016(8) 0.002(6)
N3 0.015(7) 0.038(9) 0.029(10) -0.005(8) -0.005(7) 0.007(6)
N4 0.027(8) 0.063(12) 0.021(10) -0.012(9) 0.005(8) 0.008(7)
N5 0.018(7) 0.042(10) 0.035(10) -0.004(8) -0.009(7) -0.003(6)
N6 0.048(9) 0.036(10) 0.018(10) 0.003(8) 0.013(8) 0.000(7)
N7 0.068(10) 0.006(8) 0.032(11) -0.006(7) 0.002(9) 0.007(7)
N8 0.034(8) 0.048(12) 0.033(12) 0.013(10) 0.013(8) 0.014(7)
C1 0.042(11) 0.027(11) 0.024(13) 0.017(9) -0.002(10) -0.001(8)
C2 0.029(9) 0.047(12) 0.047(14) -0.001(11) -0.001(11) 0.005(8)
C3 0.044(11) 0.056(14) 0.016(11) -0.011(10) 0.019(10) -0.007(9)
C4 0.023(10) 0.073(16) 0.040(13) -0.006(12) -0.001(10) -0.003(9)
C5 0.019(9) 0.050(13) 0.047(15) 0.003(11) -0.001(11) -0.010(8)
C6 0.028(10) 0.036(11) 0.026(13) 0.004(10) 0.003(10) 0.003(8)
C7 0.047(12) 0.040(12) 0.027(13) -0.003(10) 0.009(11) 0.004(9)
C8 0.020(9) 0.059(14) 0.050(14) 0.009(11) -0.006(10) -0.012(8)
C9 0.053(12) 0.047(13) 0.018(12) -0.006(9) 0.003(11) 0.010(9)
C10 0.030(9) 0.033(11) 0.062(16) 0.021(11) -0.009(11) -0.002(8)
C11 0.060(12) 0.049(14) 0.046(15) 0.013(12) 0.010(12) -0.007(10)
C12 0.023(9) 0.027(11) 0.039(13) -0.013(10) 0.001(9) 0.001(7)
C13 0.013(8) 0.052(13) 0.040(14) 0.014(11) -0.007(10) -0.003(8)
C14 0.018(8) 0.067(15) 0.022(12) -0.014(10) 0.004(9) 0.003(8)
C15 0.037(5) 0.037(5) 0.037(5) -0.0001(11) 0.0002(11) -0.0002(11)
C16 0.045(11) 0.054(13) 0.036(14) -0.003(11) 0.001(11) -0.005(9)
C17 0.038(5) 0.037(5) 0.037(5) 0.0001(11) 0.0000(11) -0.0003(11)
C18 0.031(9) 0.049(13) 0.024(12) -0.003(10) 0.007(10) -0.004(8)
C19 0.035(11) 0.091(19) 0.045(15) -0.038(14) -0.018(12) 0.028(11)
C20 0.090(17) 0.050(15) 0.068(19) -0.019(14) -0.026(16) 0.010(13)
C21 0.079(7) 0.079(7) 0.079(7) -0.0003(11) -0.0004(11) 0.0003(11)
C23 0.049(11) 0.015(10) 0.013(12) 0.010(9) -0.001(9) -0.006(7)
C24 0.033(9) 0.007(10) 0.039(13) -0.001(10) 0.004(9) -0.001(7)
C25 0.033(10) 0.044(14) 0.036(15) -0.013(11) 0.001(10) 0.015(8)
C26 0.042(11) 0.019(11) 0.040(15) 0.009(10) 0.010(10) -0.002(7)
C27 0.049(10) 0.008(10) 0.037(13) 0.011(9) -0.002(10) -0.002(7)
C28 0.023(9) 0.028(11) 0.042(14) -0.011(9) -0.013(9) -0.004(7)
C29 0.029(4) 0.029(4) 0.029(4) 0.0001(11) 0.0002(11) -0.0002(11)
C30 0.045(10) 0.032(11) 0.028(12) -0.011(9) 0.011(10) -0.002(8)
C31 0.067(13) 0.051(14) 0.036(14) -0.022(11) 0.018(12) -0.008(10)
C32 0.054(13) 0.080(18) 0.064(17) -0.001(14) -0.022(13) 0.003(11)
C33 0.10(2) 0.14(3) 0.10(2) -0.05(2) -0.042(19) 0.032(19)
C34 0.021(9) 0.063(15) 0.026(13) -0.001(12) 0.003(10) 0.002(8)
C35 0.025(9) 0.024(12) 0.039(14) 0.010(10) 0.008(9) -0.006(7)
C36 0.037(10) 0.054(15) 0.067(17) 0.027(13) 0.007(11) 0.003(9)
C37 0.041(5) 0.041(5) 0.041(5) 0.0001(11) 0.0003(11) -0.0001(11)
C38 0.048(11) 0.045(14) 0.048(15) -0.007(11) 0.003(11) 0.013(9)
C39 0.037(10) 0.032(12) 0.049(15) 0.021(11) -0.001(10) -0.007(8)
C40 0.035(10) 0.023(11) 0.061(17) 0.018(11) -0.005(11) 0.005(8)
C41 0.083(15) 0.045(14) 0.043(16) 0.019(12) 0.000(13) -0.016(11)
C42 0.090(11) 0.099(12) 0.079(12) 0.013(9) -0.008(9) -0.036(9)
C43 0.126(14) 0.127(15) 0.128(15) 0.002(10) -0.007(10) -0.004(10)
C44 0.30(5) 0.06(2) 0.10(3) 0.006(19) -0.09(3) -0.05(3)

loop_
_atom_type_symbol
_atom_type_description
_atom_type_scat_dispersion_real
_atom_type_scat_dispersion_imag
_atom_type_scat_source
C C 0.0180 0.0090 'International Tables Vol C Tables 4.2.6.8 and 6.1.1.4'
Cl Cl 0.3640 0.7020 'International Tables Vol C Tables 4.2.6.8 and 6.1.1.4'
Cu Cu -1.9640 0.5900 'International Tables Vol C Tables 4.2.6.8 and 6.1.1.4'
N N 0.0310 0.0180 'International Tables Vol C Tables 4.2.6.8 and 6.1.1.4'
H H 0.0000 0.0000 'International Tables Vol C Tables 4.2.6.8 and 6.1.1.4'

loop_
_geom_angle_atom_site_label_1
_geom_angle_atom_site_label_2
_geom_angle_atom_site_label_3
_geom_angle
_geom_angle_site_symmetry_1
_geom_angle_site_symmetry_3
_geom_angle_publ_flag
Cl7 Cu1 N1 174.9(5) . . ?
Cl7 Cu1 Cl2 86.3(4) . . ?
N1 Cu1 Cl2 95.4(4) . . ?
Cl7 Cu1 Cl3 83.5(3) . . ?
N1 Cu1 Cl3 99.9(4) . . ?
Cl2 Cu1 Cl3 116.41(17) . . ?
Cl7 Cu1 Cl4 83.5(3) . . ?
N1 Cu1 Cl4 91.8(4) . . ?
Cl2 Cu1 Cl4 132.1(2) . . ?
Cl3 Cu1 Cl4 108.71(18) . . ?
Cl7 Cu2 N3 177.8(5) . . ?
Cl7 Cu2 Cl3 85.9(3) . . ?
N3 Cu2 Cl3 93.7(4) . . ?
Cl7 Cu2 Cl5 83.9(3) . . ?
N3 Cu2 Cl5 94.6(4) . . ?
Cl3 Cu2 Cl5 124.19(17) . . ?
Cl7 Cu2 Cl6 85.0(3) . . ?
N3 Cu2 Cl6 97.0(4) . . ?
Cl3 Cu2 Cl6 118.97(17) . . ?
Cl5 Cu2 Cl6 114.52(17) . . ?
Cl7 Cu3 N5 178.9(5) . . ?
Cl7 Cu3 Cl4 86.1(3) . . ?
N5 Cu3 Cl4 92.8(4) . . ?
Cl7 Cu3 Cl1 85.5(4) . . ?
N5 Cu3 Cl1 95.0(5) . . ?
Cl4 Cu3 Cl1 123.14(17) . . ?
Cl7 Cu3 Cl5 83.4(3) . . ?
N5 Cu3 Cl5 97.2(4) . . ?
Cl4 Cu3 Cl5 118.30(18) . . ?
Cl1 Cu3 Cl5 116.34(16) . . ?
Cl7 Cu4 N7 177.5(6) . . ?
Cl7 Cu4 Cl6 85.8(3) . . ?
N7 Cu4 Cl6 96.1(4) . . ?
Cl7 Cu4 Cl1 84.0(3) . . ?
N7 Cu4 Cl1 93.5(5) . . ?
Cl6 Cu4 Cl1 127.72(16) . . ?
Cl7 Cu4 Cl2 84.1(3) . . ?
N7 Cu4 Cl2 96.8(4) . . ?
Cl6 Cu4 Cl2 111.79(17) . . ?
Cl1 Cu4 Cl2 117.85(15) . . ?
Cu3 Cl1 Cu4 80.58(15) . . ?
Cu1 Cl2 Cu4 80.79(13) . . ?
Cu2 Cl3 Cu1 81.16(17) . . ?
Cu3 Cl4 Cu1 80.78(14) . . ?
Cu2 Cl5 Cu3 80.21(13) . . ?
Cu4 Cl6 Cu2 79.97(13) . . ?
Cu2 Cl7 Cu3 111.6(6) . . ?
Cu2 Cl7 Cu4 109.2(5) . . ?
Cu3 Cl7 Cu4 109.7(6) . . ?
Cu2 Cl7 Cu1 109.4(6) . . ?
Cu3 Cl7 Cu1 108.4(5) . . ?
Cu4 Cl7 Cu1 108.5(5) . . ?
C7 N1 C1 102.7(13) . . ?
C7 N1 Cu1 122.6(12) . . ?
C1 N1 Cu1 134.3(10) . . ?
C7 N2 C6 107.2(15) . . ?
C7 N2 C8 121.7(16) . . ?
C6 N2 C8 128.9(15) . . ?
C18 N3 C12 104.6(13) . . ?
C18 N3 Cu2 126.7(12) . . ?
C12 N3 Cu2 128.6(10) . . ?
C18 N4 C13 108.4(15) . . ?
C18 N4 C19 123.0(16) . . ?
C13 N4 C19 128.5(14) . . ?
C29 N5 C23 103.6(14) . . ?
C29 N5 Cu3 129.2(13) . . ?
C23 N5 Cu3 127.0(12) . . ?
C29 N6 C24 105.4(15) . . ?
C29 N6 C30 127.1(16) . . ?
C24 N6 C30 127.4(15) . . ?
C40 N7 C34 103.8(16) . . ?
C40 N7 Cu4 126.4(12) . . ?
C34 N7 Cu4 129.7(14) . . ?
C40 N8 C35 105.1(17) . . ?
C40 N8 C41 125.2(19) . . ?
C35 N8 C41 129.6(17) . . ?
C6 C1 N1 111.4(16) . . ?
C6 C1 C2 120.0(19) . . ?
N1 C1 C2 128.6(16) . . ?
C3 C2 C1 117.0(16) . . ?
C4 C3 C2 121.5(18) . . ?
C3 C4 C5 124.2(19) . . ?
C4 C5 C6 113.1(15) . . ?
C1 C6 N2 106.6(16) . . ?
C1 C6 C5 124.2(18) . . ?
N2 C6 C5 129.2(16) . . ?
N2 C7 N1 112.0(17) . . ?
C9 C8 N2 111.4(16) . . ?
C10 C9 C8 115.2(15) . . ?
C9 C10 C11 114.2(14) . . ?
C17 C12 C13 120.8(17) . . ?
C17 C12 N3 129.6(16) . . ?
C13 C12 N3 109.5(14) . . ?
N4 C13 C12 105.6(15) . . ?
N4 C13 C14 133.6(16) . . ?
C12 C13 C14 120.7(17) . . ?
C15 C14 C13 118.0(17) . . ?
C14 C15 C16 122.1(19) . . ?
C15 C16 C17 121.8(19) . . ?
C12 C17 C16 116.4(17) . . ?
N4 C18 N3 111.8(17) . . ?
C20 C19 N4 115.2(15) . . ?
C19 C20 C21 123(2) . . ?
C22 C21 C20 113(2) . . ?
C24 C23 C28 122.6(15) . . ?
C24 C23 N5 109.4(15) . . ?
C28 C23 N5 128.0(16) . . ?
C25 C24 C23 120.9(18) . . ?
C25 C24 N6 131.8(18) . . ?
C23 C24 N6 107.3(14) . . ?
C24 C25 C26 119.3(18) . . ?
C25 C26 C27 121.0(16) . . ?
C28 C27 C26 119.6(17) . . ?
C27 C28 C23 116.6(17) . . ?
N5 C29 N6 114.1(17) . . ?
N6 C30 C31 110.2(14) . . ?
C30 C31 C32 115.7(16) . . ?
C33 C32 C31 112(2) . . ?
N7 C34 C35 111.3(17) . . ?
N7 C34 C39 128.8(18) . . ?
C35 C34 C39 119.9(18) . . ?
C34 C35 N8 106.0(15) . . ?
C34 C35 C36 123.2(19) . . ?
N8 C35 C36 130.8(19) . . ?
C37 C36 C35 116(2) . . ?
C36 C37 C38 122(2) . . ?
C37 C38 C39 122(2) . . ?
C34 C39 C38 116.1(19) . . ?
N8 C40 N7 113.7(18) . . ?
N8 C41 C42 108.6(18) . . ?
C43 C42 C41 119(2) . . ?
C42 C43 C44 110(3) . . ?

loop_
_geom_bond_atom_site_label_1
_geom_bond_atom_site_label_2
_geom_bond_distance
_geom_bond_site_symmetry_2
_geom_bond_publ_flag
Cu1 Cl7 1.933(10) . ?
Cu1 N1 1.961(13) . ?
Cu1 Cl2 2.367(5) . ?
Cu1 Cl3 2.423(5) . ?
Cu1 Cl4 2.433(5) . ?
Cu2 Cl7 1.889(10) . ?
Cu2 N3 1.935(13) . ?
Cu2 Cl3 2.371(5) . ?
Cu2 Cl5 2.430(5) . ?
Cu2 Cl6 2.441(5) . ?
Cu3 Cl7 1.901(11) . ?
Cu3 N5 1.945(14) . ?
Cu3 Cl4 2.366(5) . ?
Cu3 Cl1 2.396(5) . ?
Cu3 Cl5 2.438(4) . ?
Cu4 Cl7 1.921(12) . ?
Cu4 N7 1.925(17) . ?
Cu4 Cl6 2.391(4) . ?
Cu4 Cl1 2.436(5) . ?
Cu4 Cl2 2.457(4) . ?
N1 C7 1.38(2) . ?
N1 C1 1.38(2) . ?
N2 C7 1.34(2) . ?
N2 C6 1.37(2) . ?
N2 C8 1.52(2) . ?
N3 C18 1.36(2) . ?
N3 C12 1.41(2) . ?
N4 C18 1.35(2) . ?
N4 C13 1.39(2) . ?
N4 C19 1.53(3) . ?
N5 C29 1.32(2) . ?
N5 C23 1.43(2) . ?
N6 C29 1.38(2) . ?
N6 C24 1.39(2) . ?
N6 C30 1.45(2) . ?
N7 C40 1.36(3) . ?
N7 C34 1.37(2) . ?
N8 C40 1.36(2) . ?
N8 C35 1.41(2) . ?
N8 C41 1.43(3) . ?
C1 C6 1.35(2) . ?
C1 C2 1.43(3) . ?
C2 C3 1.40(3) . ?
C3 C4 1.34(2) . ?
C4 C5 1.42(3) . ?
C5 C6 1.43(3) . ?
C8 C9 1.51(3) . ?
C9 C10 1.49(3) . ?
C10 C11 1.56(3) . ?
C12 C17 1.39(2) . ?
C12 C13 1.39(2) . ?
C13 C14 1.40(3) . ?
C14 C15 1.32(2) . ?
C15 C16 1.38(3) . ?
C16 C17 1.39(3) . ?
C19 C20 1.46(3) . ?
C20 C21 1.59(3) . ?
C21 C22 1.40(4) . ?
C23 C24 1.37(2) . ?
C23 C28 1.40(2) . ?
C24 C25 1.35(2) . ?
C25 C26 1.37(3) . ?
C26 C27 1.43(3) . ?
C27 C28 1.39(2) . ?
C30 C31 1.55(2) . ?
C31 C32 1.56(3) . ?
C32 C33 1.49(3) . ?
C34 C35 1.39(2) . ?
C34 C39 1.41(3) . ?
C35 C36 1.42(3) . ?
C36 C37 1.34(3) . ?
C37 C38 1.41(3) . ?
C38 C39 1.41(3) . ?
C41 C42 1.59(3) . ?
C42 C43 1.474(11) . ?
C43 C44 1.48(4) . ?

loop_
_geom_torsion_atom_site_label_1
_geom_torsion_atom_site_label_2
_geom_torsion_atom_site_label_3
_geom_torsion_atom_site_label_4
_geom_torsion
_geom_torsion_site_symmetry_1
_geom_torsion_site_symmetry_2
_geom_torsion_site_symmetry_3
_geom_torsion_site_symmetry_4
_geom_torsion_publ_flag
Cl3 Cu2 Cl7 Cu3 -117.0(5) . . . . ?
Cl5 Cu2 Cl7 Cu3 8.0(5) . . . . ?
Cl6 Cu2 Cl7 Cu3 123.4(5) . . . . ?
Cl3 Cu2 Cl7 Cu4 121.6(5) . . . . ?
Cl5 Cu2 Cl7 Cu4 -113.4(5) . . . . ?
Cl6 Cu2 Cl7 Cu4 2.0(4) . . . . ?
Cl3 Cu2 Cl7 Cu1 3.0(5) . . . . ?
Cl5 Cu2 Cl7 Cu1 128.1(5) . . . . ?
Cl6 Cu2 Cl7 Cu1 -116.6(5) . . . . ?
C7 N1 C1 C6 -1.9(18) . . . . ?
Cu1 N1 C1 C6 -174.7(12) . . . . ?
C7 N1 C1 C2 177.6(18) . . . . ?
Cu1 N1 C1 C2 5(3) . . . . ?
C6 C1 C2 C3 2(3) . . . . ?
N1 C1 C2 C3 -177.4(17) . . . . ?
C1 C2 C3 C4 -2(3) . . . . ?
C2 C3 C4 C5 1(3) . . . . ?
C3 C4 C5 C6 -1(3) . . . . ?
N1 C1 C6 N2 0(2) . . . . ?
C2 C1 C6 N2 180.0(16) . . . . ?
N1 C1 C6 C5 177.7(16) . . . . ?
C2 C1 C6 C5 -2(3) . . . . ?
C7 N2 C6 C1 3(2) . . . . ?
C8 N2 C6 C1 165.8(17) . . . . ?
C7 N2 C6 C5 -175.3(18) . . . . ?
C8 N2 C6 C5 -12(3) . . . . ?
C4 C5 C6 C1 1(3) . . . . ?
C4 C5 C6 N2 178.7(18) . . . . ?
C6 N2 C7 N1 -4(2) . . . . ?
C8 N2 C7 N1 -168.7(15) . . . . ?
C1 N1 C7 N2 3.7(19) . . . . ?
Cu1 N1 C7 N2 177.6(12) . . . . ?
C7 N2 C8 C9 -84(2) . . . . ?
C6 N2 C8 C9 115(2) . . . . ?
N2 C8 C9 C10 74(2) . . . . ?
C8 C9 C10 C11 161.8(16) . . . . ?
C18 N3 C12 C17 178.0(18) . . . . ?
Cu2 N3 C12 C17 -5(3) . . . . ?
C18 N3 C12 C13 -0.1(19) . . . . ?
Cu2 N3 C12 C13 176.8(11) . . . . ?
C18 N4 C13 C12 2.9(19) . . . . ?
C19 N4 C13 C12 -173.5(18) . . . . ?
C18 N4 C13 C14 179.0(19) . . . . ?
C19 N4 C13 C14 3(3) . . . . ?
C17 C12 C13 N4 -180.0(16) . . . . ?
N3 C12 C13 N4 -1.7(19) . . . . ?
C17 C12 C13 C14 3(3) . . . . ?
N3 C12 C13 C14 -178.5(15) . . . . ?
N4 C13 C14 C15 179.8(18) . . . . ?
C12 C13 C14 C15 -4(3) . . . . ?
C13 C14 C15 C16 2(3) . . . . ?
C14 C15 C16 C17 2(3) . . . . ?
C13 C12 C17 C16 1(3) . . . . ?
N3 C12 C17 C16 -177.1(18) . . . . ?
C15 C16 C17 C12 -4(3) . . . . ?
C13 N4 C18 N3 -3.1(19) . . . . ?
C19 N4 C18 N3 173.5(16) . . . . ?
C12 N3 C18 N4 2.0(19) . . . . ?
Cu2 N3 C18 N4 -175.0(11) . . . . ?
C18 N4 C19 C20 -81(2) . . . . ?
C13 N4 C19 C20 95(2) . . . . ?
N4 C19 C20 C21 175.5(18) . . . . ?
C19 C20 C21 C22 -61(3) . . . . ?
C29 N5 C23 C24 -3.1(15) . . . . ?
Cu3 N5 C23 C24 -179.4(10) . . . . ?
C29 N5 C23 C28 -180.0(15) . . . . ?
Cu3 N5 C23 C28 4(2) . . . . ?
C28 C23 C24 C25 -1(2) . . . . ?
N5 C23 C24 C25 -178.4(13) . . . . ?
C28 C23 C24 N6 177.5(14) . . . . ?
N5 C23 C24 N6 0.4(16) . . . . ?
C29 N6 C24 C25 -179.0(15) . . . . ?
C30 N6 C24 C25 -3(3) . . . . ?
C29 N6 C24 C23 2.4(16) . . . . ?
C30 N6 C24 C23 178.4(15) . . . . ?
C23 C24 C25 C26 1(2) . . . . ?
N6 C24 C25 C26 -177.2(16) . . . . ?
C24 C25 C26 C27 -2(2) . . . . ?
C25 C26 C27 C28 3(2) . . . . ?
C26 C27 C28 C23 -3(2) . . . . ?
C24 C23 C28 C27 2(2) . . . . ?
N5 C23 C28 C27 178.8(14) . . . . ?
C23 N5 C29 N6 4.9(15) . . . . ?
Cu3 N5 C29 N6 -179.0(9) . . . . ?
C24 N6 C29 N5 -4.7(17) . . . . ?
C30 N6 C29 N5 179.2(14) . . . . ?
C29 N6 C30 C31 -94.3(19) . . . . ?
C24 N6 C30 C31 90.5(19) . . . . ?
N6 C30 C31 C32 68(2) . . . . ?
C30 C31 C32 C33 175.3(19) . . . . ?
C40 N7 C34 C35 -1.4(16) . . . . ?
Cu4 N7 C34 C35 -179.4(11) . . . . ?
C40 N7 C34 C39 178.0(16) . . . . ?
Cu4 N7 C34 C39 0(2) . . . . ?
N7 C34 C35 N8 0.0(16) . . . . ?
C39 C34 C35 N8 -179.5(14) . . . . ?
N7 C34 C35 C36 -179.6(14) . . . . ?
C39 C34 C35 C36 1(2) . . . . ?
C40 N8 C35 C34 1.5(15) . . . . ?
C41 N8 C35 C34 177.8(17) . . . . ?
C40 N8 C35 C36 -179.0(16) . . . . ?
C41 N8 C35 C36 -3(3) . . . . ?
C34 C35 C36 C37 1(2) . . . . ?
N8 C35 C36 C37 -178.7(16) . . . . ?
C35 C36 C37 C38 -3(2) . . . . ?
C36 C37 C38 C39 3(2) . . . . ?
N7 C34 C39 C38 -180.0(15) . . . . ?
C35 C34 C39 C38 -1(2) . . . . ?
C37 C38 C39 C34 -1(2) . . . . ?
C35 N8 C40 N7 -2.6(16) . . . . ?
C41 N8 C40 N7 -179.0(16) . . . . ?
C34 N7 C40 N8 2.5(17) . . . . ?
Cu4 N7 C40 N8 -179.5(10) . . . . ?
C40 N8 C41 C42 93(2) . . . . ?
C35 N8 C41 C42 -83(2) . . . . ?
N8 C41 C42 C43 160(3) . . . . ?
C41 C42 C43 C44 -67(4) . . . . ?
